data_2300598
loop_
_publ_author_name
'Niep\"otter, Benedikt'
'Herbst-Irmer, Regine'
'Stalke, Dietmar'

_publ_section_title
;
 Empirical correction for resolution- and temperature-dependent errors
 caused by factors such as thermal diffuse scattering
;
_journal_coeditor_code KS5474SUP1
_journal_issue 5
_journal_name_full 'Journal of Applied Crystallography'
_journal_page_first 1485
_journal_page_last 1497
_journal_paper_doi 10.1107/S1600576715014934
_journal_volume 48
_journal_year 2015
_chemical_formula_sum 'C96 H126 Mg3 N36'
_chemical_formula_weight 1857.25
_space_group_crystal_system trigonal
_space_group_IT_number 148
_space_group_name_Hall '-R 3'
_space_group_name_H-M_alt 'R -3 :H'
_symmetry_space_group_name_Hall '-R 3'
_symmetry_space_group_name_H-M 'R -3 :H'
_atom_sites_solution_hydrogens mixed
_audit_conform_dict_location ftp://ftp.iucr.org/pub/cif_core.dic
_audit_conform_dict_name cif_core.dic
_audit_conform_dict_version 2.3
_audit_creation_date '28-Apr-04 T15:57:47-00:00'
_audit_creation_method 'XD routine XDCIF'
_cell_angle_alpha 90
_cell_angle_beta 90
_cell_angle_gamma 120
_cell_formula_units_Z 3
_cell_length_a 10.6434(5)
_cell_length_b 10.6434(5)
_cell_length_c 24.6108(12)
_cell_measurement_reflns_used 3311
_cell_measurement_temperature 15(2)
_cell_measurement_theta_max 52.1564
_cell_measurement_theta_min 22.8201
_cell_volume 2414.4(2)
_computing_cell_refinement 'SAINT V8.30C'
_computing_data_collection 'APEX2 v2012.2'
_computing_data_reduction 'SAINT V8.30C'
_computing_molecular_graphics 'H\"ubschle, (2011)'
_computing_publication_material 'L\"ubben, (to be published)'
_computing_structure_refinement 'Volkov et al, (2006)'
_computing_structure_solution
;SHELXT (G.M.Sheldrick,Act
a Cryst.(2015)A71,3-8)
;
_diffrn_ambient_temperature 15(2)
_diffrn_measured_fraction_theta_full 0.999
_diffrn_measured_fraction_theta_max 1.000
_diffrn_measurement_device_type 'Bruker Smart APEX II Ultra'
_diffrn_measurement_method 'omega scans'
_diffrn_radiation_type MoK\a
_diffrn_radiation_wavelength 0.71073
_diffrn_reflns_av_R_equivalents 0.0299
_diffrn_reflns_av_unetI/netI 0.0133
_diffrn_reflns_laue_measured_fraction_full 0.999
_diffrn_reflns_laue_measured_fraction_max 1.000
_diffrn_reflns_limit_h_max 23
_diffrn_reflns_limit_h_min -22
_diffrn_reflns_limit_k_max 23
_diffrn_reflns_limit_k_min -23
_diffrn_reflns_limit_l_max 54
_diffrn_reflns_limit_l_min -54
_diffrn_reflns_number 71496
_diffrn_reflns_point_group_measured_fraction_full 0.999
_diffrn_reflns_point_group_measured_fraction_max 1.000
_diffrn_reflns_theta_full 25.242
_diffrn_reflns_theta_max 52.155
_diffrn_reflns_theta_min 2.483
_diffrn_source 'BRUKER Rotating Anode'
_exptl_absorpt_coefficient_mu 0.099
_exptl_absorpt_correction_T_max 1.0000
_exptl_absorpt_correction_T_min 0.9428
_exptl_absorpt_correction_type multi-scan
_exptl_absorpt_process_details SADABS-2014/2
_exptl_crystal_colour colorless
_exptl_crystal_density_diffrn 1.277
_exptl_crystal_description block
_exptl_crystal_F_000 990
_exptl_crystal_size_max 0.260
_exptl_crystal_size_mid 0.230
_exptl_crystal_size_min 0.180
_refine_diff_density_max 0.237
_refine_diff_density_min -0.195
_refine_diff_density_rms 0.033
_refine_ls_extinction_method none
_refine_ls_goodness_of_fit_ref 2.408
_refine_ls_matrix_type full
_refine_ls_number_parameters 163
_refine_ls_number_reflns 5457
_refine_ls_number_restraints 0
_refine_ls_R_factor_all 0.018
_refine_ls_R_factor_gt 0.016
_refine_ls_shift/su_max 0
_refine_ls_structure_factor_coef Fsqd
_refine_ls_weighting_details
;
calc w2 = 1/[s^2^(Fo^2^)] 
;
_refine_ls_weighting_scheme calc
_refine_ls_wR_factor_ref 0.035
_reflns_Friedel_coverage 0.000
_reflns_number_gt 5597
_reflns_number_total 6189
_reflns_threshold_expression 'I > 2\s(I)'
_cod_data_source_file ks5474sup1.txt
_cod_data_source_block 1_TXS_15K_refined_box_1_scale
_cod_database_code 2300598
_publcif_datablock.id {3600538f-5c22-4685-8292-c0bf80a5c2c0}

_shelx_shelxl_version_number 2014/7
_shelx_estimated_absorpt_t_max 0.982
_shelx_estimated_absorpt_t_min 0.975

loop_
_space_group_symop_id
_space_group_symop_operation_xyz
1 +X,+Y,+Z
2 -Y,+X-Y,+Z
3 -X+Y,-X,+Z
4 -X,-Y,-Z
5 +Y,-X+Y,-Z
6 +X-Y,+X,-Z
7 1/3+X,2/3+Y,2/3+Z
8 1/3-X,2/3-Y,2/3-Z
9 1/3-Y,2/3+X-Y,2/3+Z
10 1/3+Y,2/3-X+Y,2/3-Z
11 1/3-X+Y,2/3-X,2/3+Z
12 1/3+X-Y,2/3+X,2/3-Z
13 2/3+X,1/3+Y,1/3+Z
14 2/3-X,1/3-Y,1/3-Z
15 2/3-Y,1/3+X-Y,1/3+Z
16 2/3+Y,1/3-X+Y,1/3-Z
17 2/3-X+Y,1/3-X,1/3+Z
18 2/3+X-Y,1/3+X,1/3-Z

loop_
_atom_local_axes_atom_label
_atom_local_axes_atom0
_atom_local_axes_ax1
_atom_local_axes_atom1
_atom_local_axes_atom2
_atom_local_axes_ax2
MG(1) C(6) Z MG(1) N(1) Y
N(1) C(1) Z N(1) N(2) Y
N(2) C(3) X N(2) N(1) Y
C(1) C(2) X C(1) C(3) Y
C(2) C(3) X C(2) C(1) Y
C(4) C(3) -Z C(4) C(2) X
C(3) C(2) -X C(3) C(1) Y
C(5) C(1) Z C(5) C(2) X
C(6) MG(1) Z C(6) N(2) Y
H(2) C(2) Z H(2) C(1) Y
H(4A) C(4) Z H(4A) H(4C) Y
H(4B) C(4) Z H(4B) H(4A) Y
H(4C) C(4) Z H(4C) H(4B) Y
H(5A) C(5) Z H(5A) H(5D) Y
H(5B) C(5) Z H(5B) H(5F) Y
H(5C) C(5) Z H(5C) H(5E) Y
H(5D) C(5) Z H(5D) H(5B) Y
H(5E) C(5) Z H(5E) H(5A) Y
H(5F) C(5) Z H(5F) H(5C) Y

loop_
_atom_rho_multipole_atom_label
_atom_rho_multipole_coeff_Pv
_atom_rho_multipole_coeff_P00
_atom_rho_multipole_coeff_P11
_atom_rho_multipole_coeff_P1-1
_atom_rho_multipole_coeff_P10
_atom_rho_multipole_coeff_P20
_atom_rho_multipole_coeff_P21
_atom_rho_multipole_coeff_P2-1
_atom_rho_multipole_coeff_P22
_atom_rho_multipole_coeff_P2-2
_atom_rho_multipole_coeff_P30
_atom_rho_multipole_coeff_P31
_atom_rho_multipole_coeff_P3-1
_atom_rho_multipole_coeff_P32
_atom_rho_multipole_coeff_P3-2
_atom_rho_multipole_coeff_P33
_atom_rho_multipole_coeff_P3-3
_atom_rho_multipole_coeff_P40
_atom_rho_multipole_coeff_P41
_atom_rho_multipole_coeff_P4-1
_atom_rho_multipole_coeff_P42
_atom_rho_multipole_coeff_P4-2
_atom_rho_multipole_coeff_P43
_atom_rho_multipole_coeff_P4-3
_atom_rho_multipole_coeff_P44
_atom_rho_multipole_coeff_P4-4
_atom_rho_multipole_kappa
_atom_rho_multipole_kappa_prime0
_atom_rho_multipole_kappa_prime1
_atom_rho_multipole_kappa_prime2
_atom_rho_multipole_kappa_prime3
_atom_rho_multipole_kappa_prime4
Mg(1) 0.147(11) 0 0 0 0 0 0 0 0 0 0 0 0 0 0 0 0 0 0 0 0 0 0 0 0 0 1 1 1 1 1 1
N(1) 5.177(8) 0 -0.015(2) -0.108(3) -0.042(3) 0.086(3) -0.006(3) 0.100(3) -0.006(3) 0.001(2) 0.111(3) -0.009(3) -0.039(3) 0.078(3) -0.022(3) 0.009(3) -0.056(3) 0.024(4) 0.002(3) 0.020(4) 0.023(4) -0.005(3) 0.011(3) 0.003(4) 0.013(3) 0.005(3) 0.9952(7) 1 1 1 1 1
N(2) 5.072(9) 0 0.017(3) -0.011(3) 0 -0.027(3) 0 0 0.018(3) 0.044(3) 0 0.021(3) -0.006(3) 0 0 0.174(3) -0.055(3) 0.031(4) 0 0 0.001(4) -0.005(4) 0 0 -0.001(4) 0.020(4) 0.9952(7) 1 1 1 1 1
C(1) 3.983(10) 0 0.047(3) 0.024(3) 0 -0.169(3) 0 0 0.026(3) 0.026(3) 0 0.023(3) 0.010(3) 0 0 0.221(3) -0.096(3) 0.022(4) 0 0 0.007(4) -0.018(4) 0 0 0.014(4) 0.035(4) 1.0145(10) 1 1 1 1 1
C(2) 4.038(11) 0 0.025(4) 0.020(4) 0 -0.123(4) 0 0 0.005(3) 0.005(4) 0 0.000(3) 0.010(4) 0 0 0.221(5) -0.075(4) 0.009(5) 0 0 0.020(4) 0.004(5) 0 0 0.032(5) -0.026(4) 1.0145(10) 1 1 1 1 1
C(4) 4.132(15) 0 0 0 -0.010(3) 0.010(3) 0 0 0 0 0.256(3) 0 0 0 0 0.049(2) 0 0.038(4) 0 0 0 0 -0.017(3) 0 0 0 0.9788(14) 1 1 1 1 1
C(3) 3.983(10) 0 0.047(3) 0.024(3) 0 -0.169(3) 0 0 0.026(3) 0.026(3) 0 0.023(3) 0.010(3) 0 0 0.221(3) -0.096(3) 0.022(4) 0 0 0.007(4) -0.018(4) 0 0 0.014(4) 0.035(4) 1.0145(10) 1 1 1 1 1
C(5) 4.132(15) 0 0 0 -0.010(3) 0.010(3) 0 0 0 0 0.256(3) 0 0 0 0 0.049(2) 0 0.038(4) 0 0 0 0 -0.017(3) 0 0 0 0.9788(14) 1 1 1 1 1
C(6) 1.424(9) 0 0 0 -0.0681(18) 0.047(2) 0 0 0 0 -0.037(2) 0 0 0 0 0.0036(18) -0.071(2) -0.013(3) 0 0 0 0 -0.002(2) -0.033(3) 0 0 0.959(3) 1 1 1 1 1
H(2) 0.922(6) 0 0 0 0.143(4) 0 0 0 0 0 0 0 0 0 0 0 0 0 0 0 0 0 0 0 0 0 1.1 1.18 1.18 1.18 1.18 1.18
H(4A) 0.943(3) 0 0 0 0.1315(19) 0 0 0 0 0 0 0 0 0 0 0 0 0 0 0 0 0 0 0 0 0 1.1 1.18 1.18 1.18 1.18 1.18
H(4B) 0.943(3) 0 0 0 0.1315(19) 0 0 0 0 0 0 0 0 0 0 0 0 0 0 0 0 0 0 0 0 0 1.1 1.18 1.18 1.18 1.18 1.18
H(4C) 0.943(3) 0 0 0 0.1315(19) 0 0 0 0 0 0 0 0 0 0 0 0 0 0 0 0 0 0 0 0 0 1.1 1.18 1.18 1.18 1.18 1.18
H(5A) 0.4243(13) 0 0 0 0.0592(8) 0 0 0 0 0 0 0 0 0 0 0 0 0 0 0 0 0 0 0 0 0 1.1 1.18 1.18 1.18 1.18 1.18
H(5B) 0.4243(13) 0 0 0 0.0592(8) 0 0 0 0 0 0 0 0 0 0 0 0 0 0 0 0 0 0 0 0 0 1.1 1.18 1.18 1.18 1.18 1.18
H(5C) 0.4243(13) 0 0 0 0.0592(8) 0 0 0 0 0 0 0 0 0 0 0 0 0 0 0 0 0 0 0 0 0 1.1 1.18 1.18 1.18 1.18 1.18
H(5D) 0.5185(16) 0 0 0 0.0723(10) 0 0 0 0 0 0 0 0 0 0 0 0 0 0 0 0 0 0 0 0 0 1.1 1.18 1.18 1.18 1.18 1.18
H(5E) 0.5185(16) 0 0 0 0.0723(10) 0 0 0 0 0 0 0 0 0 0 0 0 0 0 0 0 0 0 0 0 0 1.1 1.18 1.18 1.18 1.18 1.18
H(5F) 0.5185(16) 0 0 0 0.0723(10) 0 0 0 0 0 0 0 0 0 0 0 0 0 0 0 0 0 0 0 0 0 1.1 1.18 1.18 1.18 1.18 1.18

loop_
_atom_site_label
_atom_site_type_symbol
_atom_site_fract_x
_atom_site_fract_y
_atom_site_fract_z
_atom_site_U_iso_or_equiv
_atom_site_adp_type
_atom_site_occupancy
_atom_site_symmetry_multiplicity
Mg(1) Mg 0.66667 0.33333 0.83333 0.006 Uani 0.5001 6
N(1) N 0.557061(11) 0.407242(11) 0.776766(4) 0.007 Uani 1 18
N(2) N 0.564921(10) 0.374767(9) 0.723125(4) 0.007 Uani 1 18
C(1) C 0.455010(10) 0.445341(10) 0.778933(4) 0.008 Uani 1 18
C(2) C 0.395094(11) 0.435508(10) 0.726939(4) 0.009 Uani 1 18
C(4) C 0.447305(11) 0.353088(11) 0.633506(4) 0.01 Uani 1 18
C(3) C 0.467156(10) 0.389237(10) 0.692496(4) 0.008 Uani 1 18
C(5) C 0.415776(11) 0.488727(12) 0.831154(4) 0.012 Uani 1 18
C(6) C 0.66667 0.33333 0.703214(7) 0.007 Uani 1 6
H(2) H 0.309885 0.457982 0.716893 0.01075(2) Uiso 1 18
H(4A) H 0.407905 0.238334 0.627507 0.01544(3) Uiso 1 18
H(4B) H 0.369111 0.379591 0.61674 0.01544(3) Uiso 1 18
H(4C) H 0.548992 0.414929 0.611814 0.01544(3) Uiso 1 18
H(5A) H 0.494664 0.508446 0.862744 0.01782(3) Uiso 0.45 18
H(5B) H 0.466355 0.605945 0.833203 0.01782(3) Uiso 0.45 18
H(5C) H 0.299402 0.44386 0.834433 0.01782(3) Uiso 0.45 18
H(5D) H 0.463426 0.463643 0.865472 0.01782(3) Uiso 0.55 18
H(5E) H 0.409722 0.586399 0.824678 0.01782(3) Uiso 0.55 18
H(5F) H 0.30812 0.407532 0.844489 0.01782(3) Uiso 0.55 18

loop_
_atom_site_aniso_label
_atom_site_aniso_U_11
_atom_site_aniso_U_22
_atom_site_aniso_U_33
_atom_site_aniso_U_23
_atom_site_aniso_U_13
_atom_site_aniso_U_12
Mg(1) 0.00745(2) 0.00745(2) 0.00407(3) 0 0 0.003724(11)
N(1) 0.00864(3) 0.00999(3) 0.00507(3) -0.00017(2) -0.00023(2) 0.00583(3)
N(2) 0.00777(3) 0.00877(3) 0.00459(3) -0.00019(2) -0.00046(2) 0.00494(3)
C(1) 0.00856(3) 0.00991(3) 0.00664(3) -0.00022(2) 0.00030(2) 0.00552(3)
C(2) 0.00872(3) 0.01127(4) 0.00835(4) -0.00032(2) -0.00112(2) 0.00616(3)
C(4) 0.01250(4) 0.01186(3) 0.00661(3) -0.00092(2) -0.00264(2) 0.00620(3)
C(3) 0.00824(3) 0.00887(3) 0.00596(3) -0.00020(2) -0.00140(2) 0.00454(3)
C(5) 0.01379(4) 0.01582(4) 0.00911(4) -0.00134(3) 0.00155(3) 0.00974(3)
C(6) 0.00750(3) 0.00750(3) 0.00516(5) 0 0 0.003754(16)

loop_
_geom_angle_atom_site_label_1
_geom_angle_atom_site_label_2
_geom_angle_atom_site_label_3
_geom_angle
_geom_angle_site_symmetry_1
_geom_angle_site_symmetry_2
_geom_angle_site_symmetry_3
_geom_angle_publ_flag
N(2) N(1) C(1) 105.948(15) 1_555 1_555 1_555 yes
N(1) N(2) C(3) 110.992(15) 1_555 1_555 1_555 yes
N(1) N(2) C(6) 123.414(17) 1_555 1_555 1_555 yes
N(1) N(2) C(6) 123.415(17) 1_555 1_555 2_655 yes
N(1) N(2) C(6) 123.416(17) 1_555 1_555 3_665 yes
C(3) N(2) C(6) 125.587(17) 1_555 1_555 1_555 yes
C(3) N(2) C(6) 125.586(17) 1_555 1_555 2_655 yes
C(3) N(2) C(6) 125.585(17) 1_555 1_555 3_665 yes
C(6) N(2) C(6) 0.0030950(5) 1_555 1_555 2_655 yes
C(6) N(2) C(6) 0.0018172(6) 1_555 1_555 3_665 yes
C(6) N(2) C(6) 0.0041178(5) 2_655 1_555 3_665 yes
N(1) C(1) C(2) 110.313(15) 1_555 1_555 1_555 yes
N(1) C(1) C(5) 121.538(15) 1_555 1_555 1_555 yes
C(2) C(1) C(5) 128.144(15) 1_555 1_555 1_555 yes
C(1) C(2) C(3) 105.716(16) 1_555 1_555 1_555 yes
C(1) C(2) H(2) 126.313(17) 1_555 1_555 1_555 yes
C(3) C(2) H(2) 127.964(16) 1_555 1_555 1_555 yes
C(3) C(4) H(4A) 110.392(14) 1_555 1_555 1_555 yes
C(3) C(4) H(4B) 109.369(14) 1_555 1_555 1_555 yes
C(3) C(4) H(4C) 110.684(13) 1_555 1_555 1_555 yes
H(4A) C(4) H(4B) 109.022(14) 1_555 1_555 1_555 yes
H(4A) C(4) H(4C) 108.832(15) 1_555 1_555 1_555 yes
H(4B) C(4) H(4C) 108.500(14) 1_555 1_555 1_555 yes
N(2) C(3) C(2) 107.015(15) 1_555 1_555 1_555 yes
N(2) C(3) C(4) 122.058(15) 1_555 1_555 1_555 yes
C(2) C(3) C(4) 130.887(15) 1_555 1_555 1_555 yes
C(1) C(5) H(5A) 111.550(14) 1_555 1_555 1_555 yes
C(1) C(5) H(5B) 109.920(14) 1_555 1_555 1_555 yes
C(1) C(5) H(5C) 111.219(15) 1_555 1_555 1_555 yes
C(1) C(5) H(5D) 110.873(14) 1_555 1_555 1_555 yes
C(1) C(5) H(5E) 109.235(14) 1_555 1_555 1_555 yes
C(1) C(5) H(5F) 111.166(15) 1_555 1_555 1_555 yes
H(5A) C(5) H(5B) 81.560(12) 1_555 1_555 1_555 yes
H(5A) C(5) H(5C) 129.386(17) 1_555 1_555 1_555 yes
H(5A) C(5) H(5D) 22.795(4) 1_555 1_555 1_555 yes
H(5A) C(5) H(5E) 109.321(15) 1_555 1_555 1_555 yes
H(5A) C(5) H(5F) 110.135(15) 1_555 1_555 1_555 yes
H(5B) C(5) H(5C) 107.669(14) 1_555 1_555 1_555 yes
H(5B) C(5) H(5D) 102.858(15) 1_555 1_555 1_555 yes
H(5B) C(5) H(5E) 30.473(5) 1_555 1_555 1_555 yes
H(5B) C(5) H(5F) 128.390(16) 1_555 1_555 1_555 yes
H(5C) C(5) H(5D) 113.891(16) 1_555 1_555 1_555 yes
H(5C) C(5) H(5E) 80.271(11) 1_555 1_555 1_555 yes
H(5C) C(5) H(5F) 26.926(4) 1_555 1_555 1_555 yes
H(5D) C(5) H(5E) 127.524(17) 1_555 1_555 1_555 yes
H(5D) C(5) H(5F) 90.342(13) 1_555 1_555 1_555 yes
H(5E) C(5) H(5F) 105.223(14) 1_555 1_555 1_555 yes
N(2) C(6) N(2) 109.100(13) 1_555 1_555 2_655 yes
N(2) C(6) N(2) 109.099(13) 1_555 1_555 3_665 yes
N(2) C(6) N(2) 109.104(13) 2_655 1_555 3_665 yes
C(5) H(5A) H(5D) 78.601(9) 1_555 1_555 1_555 yes
C(5) H(5B) H(5E) 74.764(9) 1_555 1_555 1_555 yes
C(5) H(5C) H(5F) 76.537(9) 1_555 1_555 1_555 yes
C(5) H(5D) H(5A) 78.604(10) 1_555 1_555 1_555 yes
C(5) H(5E) H(5B) 74.763(9) 1_555 1_555 1_555 yes
C(5) H(5F) H(5C) 76.537(9) 1_555 1_555 1_555 yes

loop_
_geom_bond_atom_site_label_1
_geom_bond_atom_site_label_2
_geom_bond_distance
_geom_bond_site_symmetry_1
_geom_bond_site_symmetry_2
_geom_bond_publ_flag
N(1) N(2) 1.3777(2) 1_555 1_555 yes
N(1) C(1) 1.3370(2) 1_555 1_555 yes
N(2) C(3) 1.3546(2) 1_555 1_555 yes
N(2) C(6) 1.44397(19) 1_555 1_555 yes
N(2) C(6) 1.44390(19) 1_555 2_655 yes
N(2) C(6) 1.44387(19) 1_555 3_665 yes
C(1) C(2) 1.4101(2) 1_555 1_555 yes
C(1) C(5) 1.4940(2) 1_555 1_555 yes
C(2) C(3) 1.3882(2) 1_555 1_555 yes
C(2) H(2) 1.07600(18) 1_555 1_555 yes
C(4) C(3) 1.4897(2) 1_555 1_555 yes
C(4) H(4A) 1.08500(16) 1_555 1_555 yes
C(4) H(4B) 1.08500(16) 1_555 1_555 yes
C(4) H(4C) 1.08500(17) 1_555 1_555 yes
C(5) H(5A) 1.08501(17) 1_555 1_555 yes
C(5) H(5B) 1.08500(18) 1_555 1_555 yes
C(5) H(5C) 1.08500(17) 1_555 1_555 yes
C(5) H(5D) 1.08500(17) 1_555 1_555 yes
C(5) H(5E) 1.08500(17) 1_555 1_555 yes
C(5) H(5F) 1.08500(18) 1_555 1_555 yes
H(5A) H(5D) 0.42883186424598 1_555 1_555 yes
H(5B) H(5E) 0.57028859342747 1_555 1_555 yes
H(5C) H(5F) 0.50521037914641 1_555 1_555 yes

_cod_database_fobs_code 2300598
